data_4515718
loop_
_publ_author_name
'Zou, You-Quan'
'Chakraborty, Subrata'
'Nerush, Alexander'
'Oren, Dror'
'Diskin-Posner, Yael'
'Ben-David, Yehoshoa'
'Milstein, David'

_publ_section_title
;
 Highly Selective, Efficient Deoxygenative Hydrogenation of Amides
 Catalyzed by a Manganese Pincer Complex via Metal-Ligand Cooperation.
;
_journal_issue 9
_journal_name_full 'ACS catalysis'
_journal_page_first 8014
_journal_page_last 8019
_journal_paper_doi 10.1021/acscatal.8b02902
_journal_volume 8
_journal_year 2018
_chemical_formula_moiety 'C21 H36 Mn N O2 P2'
_chemical_formula_sum 'C21 H36 Mn N O2 P2'
_chemical_formula_weight 451.39
_space_group_crystal_system monoclinic
_space_group_IT_number 15
_space_group_name_Hall '-C 2yc'
_space_group_name_H-M_alt 'C 1 2/c 1'
_atom_sites_solution_hydrogens mixed
_audit_creation_method SHELXL-2014/7
_cell_angle_alpha 90
_cell_angle_beta 101.1920(10)
_cell_angle_gamma 90
_cell_formula_units_Z 8
_cell_length_a 18.6272(2)
_cell_length_b 10.62300(10)
_cell_length_c 23.1001(3)
_cell_measurement_reflns_used 13714
_cell_measurement_temperature 100(2)
_cell_measurement_theta_max 79.6610
_cell_measurement_theta_min 4.8020
_cell_volume 4484.04(9)
_computing_cell_refinement 'CrysAlisPro 1.171.39.22a (Rigaku OD, 2015)'
_computing_data_collection 'CrysAlisPro 1.171.39.22a (Rigaku OD, 2015)'
_computing_data_reduction 'CrysAlisPro 1.171.39.22a (Rigaku OD, 2015)'
_computing_molecular_graphics 'Olex2 (Dolomanov et al., 2009)'
_computing_publication_material 'Olex2 (Dolomanov et al., 2009)'
_computing_structure_refinement 'SHELXL-2014/7 (Sheldrick, 2014)'
_computing_structure_solution 'ShelXT (Sheldrick, 2015)'
_diffrn_ambient_temperature 100(2)
_diffrn_measured_fraction_theta_full 0.999
_diffrn_measured_fraction_theta_max 0.989
_diffrn_measurement_device_type 'XtaLAB Pro: Kappa dual home/near'
_diffrn_measurement_method '\w scans'
_diffrn_radiation_type CuK\a
_diffrn_radiation_wavelength 1.54184
_diffrn_reflns_av_R_equivalents 0.0428
_diffrn_reflns_av_unetI/netI 0.0324
_diffrn_reflns_Laue_measured_fraction_full 0.999
_diffrn_reflns_Laue_measured_fraction_max 0.989
_diffrn_reflns_limit_h_max 22
_diffrn_reflns_limit_h_min -23
_diffrn_reflns_limit_k_max 13
_diffrn_reflns_limit_k_min -13
_diffrn_reflns_limit_l_max 29
_diffrn_reflns_limit_l_min -29
_diffrn_reflns_number 24184
_diffrn_reflns_point_group_measured_fraction_full 0.999
_diffrn_reflns_point_group_measured_fraction_max 0.989
_diffrn_reflns_theta_full 67.684
_diffrn_reflns_theta_max 80.065
_diffrn_reflns_theta_min 4.815
_exptl_absorpt_coefficient_mu 6.254
_exptl_absorpt_correction_T_max 0.997
_exptl_absorpt_correction_T_min 0.993
_exptl_absorpt_correction_type analytical
_exptl_absorpt_process_details
;
CrysAlisPro 1.171.39.22a (Rigaku Oxford Diffraction, 2015)
Analytical numeric absorption correction using a multifaceted crystal
			model based on expressions derived by R.C. Clark & J.S. Reid.
(Clark, R. C. & Reid, J. S. (1995). Acta Cryst. A51, 887-897)
Empirical absorption correction using spherical harmonics,
 implemented in SCALE3 ABSPACK scaling algorithm.
;
_exptl_crystal_colour yellow
_exptl_crystal_density_diffrn 1.337
_exptl_crystal_description irregular
_exptl_crystal_F_000 1920
_exptl_crystal_size_max 0.046
_exptl_crystal_size_mid 0.023
_exptl_crystal_size_min 0.019
_refine_diff_density_max 0.430
_refine_diff_density_min -0.471
_refine_diff_density_rms 0.078
_refine_ls_extinction_method none
_refine_ls_goodness_of_fit_ref 1.100
_refine_ls_hydrogen_treatment mixed
_refine_ls_matrix_type full
_refine_ls_number_parameters 256
_refine_ls_number_reflns 4854
_refine_ls_number_restraints 0
_refine_ls_restrained_S_all 1.100
_refine_ls_R_factor_all 0.0414
_refine_ls_R_factor_gt 0.0391
_refine_ls_shift/su_max 0.001
_refine_ls_shift/su_mean 0.000
_refine_ls_structure_factor_coef Fsqd
_refine_ls_weighting_details 'w=1/[\s^2^(Fo^2^)+(0.0707P)^2^+4.0133P] where P=(Fo^2^+2Fc^2^)/3'
_refine_ls_weighting_scheme calc
_refine_ls_wR_factor_gt 0.1116
_refine_ls_wR_factor_ref 0.1133
_reflns_Friedel_coverage 0.000
_reflns_number_gt 4524
_reflns_number_total 4854
_reflns_threshold_expression 'I > 2\s(I)'
_cod_data_source_file cs8b02902_si_002.cif
_cod_data_source_block complex4
_cod_original_sg_symbol_H-M 'C 2/c'
_cod_database_code 4515718
_shelx_shelxl_version_number 2014/7
_shelx_space_group_comment
;
The symmetry employed for this shelxl refinement is uniquely defined
by the following loop, which should always be used as a source of
symmetry information in preference to the above space-group names.
They are only intended as comments.
;
_shelx_estimated_absorpt_t_min 0.762
_shelx_estimated_absorpt_t_max 0.890

loop_
_space_group_symop_operation_xyz
'x, y, z'
'-x, y, -z+1/2'
'x+1/2, y+1/2, z'
'-x+1/2, y+1/2, -z+1/2'
'-x, -y, -z'
'x, -y, z-1/2'
'-x+1/2, -y+1/2, -z'
'x+1/2, -y+1/2, z-1/2'

loop_
_atom_site_label
_atom_site_type_symbol
_atom_site_fract_x
_atom_site_fract_y
_atom_site_fract_z
_atom_site_U_iso_or_equiv
_atom_site_adp_type
_atom_site_occupancy
_atom_site_site_symmetry_order
_atom_site_calc_flag
_atom_site_refinement_flags_posn
_atom_site_refinement_flags_adp
Mn1 Mn 0.73410(2) 0.50171(2) 0.36645(2) 0.01424(11) Uani 1 1 d . .
H H 0.7804(19) 0.489(2) 0.4311(15) 0.042(9) Uiso 1 1 d . .
P1 P 0.64242(3) 0.49152(4) 0.41612(2) 0.01543(12) Uani 1 1 d . .
P2 P 0.83338(2) 0.56182(4) 0.33343(2) 0.01562(12) Uani 1 1 d . .
O1 O 0.76570(9) 0.23256(14) 0.35874(8) 0.0315(3) Uani 1 1 d . .
O2 O 0.64962(8) 0.50607(12) 0.24402(7) 0.0255(3) Uani 1 1 d . .
N1 N 0.72684(8) 0.69520(13) 0.38264(6) 0.0156(3) Uani 1 1 d . .
C1 C 0.65028(10) 0.64543(16) 0.45392(8) 0.0182(3) Uani 1 1 d . .
H1A H 0.6010 0.6751 0.4577 0.022 Uiso 1 1 calc R U
H1B H 0.6801 0.6362 0.4941 0.022 Uiso 1 1 calc R U
C2 C 0.68507(9) 0.74031(16) 0.42016(7) 0.0167(3) Uani 1 1 d . .
C3 C 0.67759(10) 0.86864(17) 0.42909(8) 0.0206(4) Uani 1 1 d . .
H3 H 0.6459 0.8980 0.4539 0.025 Uiso 1 1 calc R U
C4 C 0.71664(11) 0.95380(17) 0.40163(8) 0.0217(4) Uani 1 1 d . .
H4 H 0.7121 1.0418 0.4073 0.026 Uiso 1 1 calc R U
C5 C 0.76229(10) 0.90808(17) 0.36581(8) 0.0200(3) Uani 1 1 d . .
H5 H 0.7915 0.9641 0.3482 0.024 Uiso 1 1 calc R U
C6 C 0.76489(10) 0.77898(17) 0.35586(8) 0.0178(3) Uani 1 1 d . .
C7 C 0.80867(10) 0.72609(17) 0.31349(8) 0.0190(3) Uani 1 1 d . .
H7A H 0.8536 0.7767 0.3149 0.023 Uiso 1 1 calc R U
H7B H 0.7796 0.7297 0.2728 0.023 Uiso 1 1 calc R U
C8 C 0.64859(10) 0.38401(17) 0.48055(8) 0.0211(4) Uani 1 1 d . .
H8 H 0.6979 0.4002 0.5055 0.025 Uiso 1 1 calc R U
C9 C 0.64886(12) 0.24521(19) 0.46425(10) 0.0298(4) Uani 1 1 d . .
H9A H 0.5994 0.2196 0.4450 0.045 Uiso 1 1 calc R U
H9B H 0.6647 0.1950 0.5000 0.045 Uiso 1 1 calc R U
H9C H 0.6826 0.2317 0.4372 0.045 Uiso 1 1 calc R U
C10 C 0.59397(11) 0.41007(19) 0.52074(9) 0.0251(4) Uani 1 1 d . .
H10A H 0.5962 0.4993 0.5317 0.038 Uiso 1 1 calc R U
H10B H 0.6063 0.3583 0.5564 0.038 Uiso 1 1 calc R U
H10C H 0.5444 0.3893 0.4998 0.038 Uiso 1 1 calc R U
C11 C 0.54485(11) 0.48813(17) 0.37770(9) 0.0203(4) Uani 1 1 d . .
H11 H 0.5135 0.4822 0.4082 0.024 Uiso 1 1 calc R U
C12 C 0.52938(11) 0.3730(2) 0.33712(9) 0.0253(4) Uani 1 1 d . .
H12A H 0.5603 0.3764 0.3073 0.038 Uiso 1 1 calc R U
H12B H 0.4778 0.3730 0.3175 0.038 Uiso 1 1 calc R U
H12C H 0.5402 0.2960 0.3606 0.038 Uiso 1 1 calc R U
C13 C 0.52452(11) 0.6092(2) 0.34209(9) 0.0260(4) Uani 1 1 d . .
H13A H 0.5296 0.6814 0.3690 0.039 Uiso 1 1 calc R U
H13B H 0.4738 0.6035 0.3206 0.039 Uiso 1 1 calc R U
H13C H 0.5572 0.6199 0.3139 0.039 Uiso 1 1 calc R U
C14 C 0.92450(10) 0.57318(17) 0.38297(8) 0.0198(3) Uani 1 1 d . .
H14 H 0.9618 0.5955 0.3589 0.024 Uiso 1 1 calc R U
C15 C 0.94600(11) 0.4471(2) 0.41439(10) 0.0288(4) Uani 1 1 d . .
H15A H 0.9104 0.4255 0.4389 0.043 Uiso 1 1 calc R U
H15B H 0.9948 0.4546 0.4393 0.043 Uiso 1 1 calc R U
H15C H 0.9466 0.3809 0.3849 0.043 Uiso 1 1 calc R U
C16 C 0.92337(10) 0.67625(19) 0.42911(8) 0.0242(4) Uani 1 1 d . .
H16A H 0.9176 0.7586 0.4096 0.036 Uiso 1 1 calc R U
H16B H 0.9694 0.6745 0.4581 0.036 Uiso 1 1 calc R U
H16C H 0.8824 0.6616 0.4492 0.036 Uiso 1 1 calc R U
C17 C 0.85164(12) 0.50044(16) 0.26237(9) 0.0210(4) Uani 1 1 d . .
H17 H 0.8027 0.4918 0.2358 0.025 Uiso 1 1 calc R U
C18 C 0.88524(12) 0.3685(2) 0.26737(10) 0.0304(4) Uani 1 1 d . .
H18A H 0.9363 0.3733 0.2881 0.046 Uiso 1 1 calc R U
H18B H 0.8832 0.3337 0.2278 0.046 Uiso 1 1 calc R U
H18C H 0.8577 0.3139 0.2895 0.046 Uiso 1 1 calc R U
C19 C 0.89532(11) 0.5906(2) 0.23106(9) 0.0279(4) Uani 1 1 d . .
H19A H 0.8669 0.6675 0.2202 0.042 Uiso 1 1 calc R U
H19B H 0.9056 0.5502 0.1954 0.042 Uiso 1 1 calc R U
H19C H 0.9415 0.6118 0.2575 0.042 Uiso 1 1 calc R U
C20 C 0.75173(10) 0.33880(18) 0.36165(8) 0.0205(4) Uani 1 1 d . .
C21 C 0.68144(11) 0.50756(15) 0.29259(10) 0.0193(4) Uani 1 1 d . .

loop_
_atom_site_aniso_label
_atom_site_aniso_U_11
_atom_site_aniso_U_22
_atom_site_aniso_U_33
_atom_site_aniso_U_23
_atom_site_aniso_U_13
_atom_site_aniso_U_12
Mn1 0.01405(18) 0.01197(17) 0.01766(18) -0.00055(9) 0.00546(13) -0.00057(9)
P1 0.0144(2) 0.0136(2) 0.0193(2) 0.00020(14) 0.00593(18) 0.00006(13)
P2 0.0142(2) 0.0157(2) 0.0174(2) -0.00025(15) 0.00434(16) -0.00122(14)
O1 0.0359(8) 0.0152(7) 0.0483(9) -0.0001(6) 0.0203(7) 0.0031(6)
O2 0.0214(7) 0.0327(8) 0.0218(7) -0.0030(5) 0.0027(6) 0.0012(5)
N1 0.0155(7) 0.0137(7) 0.0175(7) 0.0006(5) 0.0031(5) -0.0003(5)
C1 0.0196(8) 0.0162(8) 0.0195(8) -0.0022(6) 0.0052(7) -0.0002(6)
C2 0.0171(8) 0.0162(8) 0.0161(7) -0.0024(6) 0.0016(6) 0.0007(6)
C3 0.0236(9) 0.0179(8) 0.0202(8) -0.0013(6) 0.0036(7) 0.0020(7)
C4 0.0286(9) 0.0146(8) 0.0204(8) -0.0005(7) 0.0011(7) 0.0015(7)
C5 0.0228(9) 0.0153(8) 0.0206(8) 0.0026(6) 0.0014(7) -0.0028(7)
C6 0.0180(8) 0.0159(8) 0.0186(8) 0.0026(6) 0.0019(7) -0.0009(6)
C7 0.0197(8) 0.0175(8) 0.0206(8) 0.0020(6) 0.0061(7) -0.0010(6)
C8 0.0189(8) 0.0193(8) 0.0268(9) 0.0039(7) 0.0086(7) 0.0013(7)
C9 0.0369(11) 0.0196(9) 0.0374(11) 0.0062(8) 0.0181(9) 0.0037(8)
C10 0.0271(10) 0.0241(9) 0.0270(9) 0.0048(7) 0.0126(8) 0.0022(7)
C11 0.0142(8) 0.0237(9) 0.0236(9) -0.0017(7) 0.0049(7) -0.0008(6)
C12 0.0226(9) 0.0249(10) 0.0281(10) -0.0033(8) 0.0039(8) -0.0061(7)
C13 0.0223(9) 0.0250(10) 0.0286(9) -0.0015(8) -0.0002(8) 0.0059(7)
C14 0.0167(8) 0.0221(9) 0.0211(8) -0.0011(7) 0.0049(7) -0.0021(6)
C15 0.0252(10) 0.0296(11) 0.0297(10) 0.0035(8) 0.0007(8) 0.0041(8)
C16 0.0211(9) 0.0278(10) 0.0227(9) -0.0032(7) 0.0019(7) -0.0039(7)
C17 0.0184(9) 0.0249(10) 0.0208(9) -0.0031(6) 0.0065(8) -0.0013(6)
C18 0.0336(11) 0.0280(10) 0.0322(10) -0.0060(8) 0.0132(9) 0.0054(8)
C19 0.0258(10) 0.0375(11) 0.0236(9) -0.0015(8) 0.0128(8) -0.0057(8)
C20 0.0180(8) 0.0216(9) 0.0242(9) 0.0004(7) 0.0095(7) -0.0023(7)
C21 0.0165(9) 0.0168(9) 0.0264(10) -0.0024(6) 0.0083(8) -0.0010(6)

loop_
_atom_type_symbol
_atom_type_description
_atom_type_scat_dispersion_real
_atom_type_scat_dispersion_imag
_atom_type_scat_source
C C 0.0181 0.0091 'International Tables Vol C Tables 4.2.6.8 and 6.1.1.4'
H H 0.0000 0.0000 'International Tables Vol C Tables 4.2.6.8 and 6.1.1.4'
Mn Mn -0.5299 2.8052 'International Tables Vol C Tables 4.2.6.8 and 6.1.1.4'
N N 0.0311 0.0180 'International Tables Vol C Tables 4.2.6.8 and 6.1.1.4'
O O 0.0492 0.0322 'International Tables Vol C Tables 4.2.6.8 and 6.1.1.4'
P P 0.2955 0.4335 'International Tables Vol C Tables 4.2.6.8 and 6.1.1.4'

loop_
_geom_angle_atom_site_label_1
_geom_angle_atom_site_label_2
_geom_angle_atom_site_label_3
_geom_angle
C20 Mn1 C21 92.76(8)
C20 Mn1 N1 171.38(8)
C21 Mn1 N1 95.35(7)
C20 Mn1 P2 94.73(6)
C21 Mn1 P2 90.08(6)
N1 Mn1 P2 82.34(4)
C20 Mn1 P1 98.87(6)
C21 Mn1 P1 99.11(6)
N1 Mn1 P1 82.76(4)
P2 Mn1 P1 163.14(2)
C20 Mn1 H 84.4(10)
C21 Mn1 H 177.1(10)
N1 Mn1 H 87.6(10)
P2 Mn1 H 90.7(12)
P1 Mn1 H 80.9(12)
C1 P1 C11 102.89(8)
C1 P1 C8 100.27(8)
C11 P1 C8 105.80(9)
C1 P1 Mn1 101.62(6)
C11 P1 Mn1 121.88(7)
C8 P1 Mn1 120.32(6)
C7 P2 C14 104.29(8)
C7 P2 C17 101.04(8)
C14 P2 C17 105.37(9)
C7 P2 Mn1 100.00(6)
C14 P2 Mn1 121.87(6)
C17 P2 Mn1 120.58(7)
C6 N1 C2 118.23(15)
C6 N1 Mn1 120.19(12)
C2 N1 Mn1 121.58(11)
C2 C1 P1 110.66(12)
C2 C1 H1A 109.5
P1 C1 H1A 109.5
C2 C1 H1B 109.5
P1 C1 H1B 109.5
H1A C1 H1B 108.1
N1 C2 C3 121.78(16)
N1 C2 C1 117.00(15)
C3 C2 C1 121.16(15)
C4 C3 C2 119.65(17)
C4 C3 H3 120.2
C2 C3 H3 120.2
C5 C4 C3 118.77(16)
C5 C4 H4 120.6
C3 C4 H4 120.6
C4 C5 C6 119.28(17)
C4 C5 H5 120.4
C6 C5 H5 120.4
N1 C6 C5 122.11(17)
N1 C6 C7 116.71(15)
C5 C6 C7 121.16(16)
C6 C7 P2 109.47(12)
C6 C7 H7A 109.8
P2 C7 H7A 109.8
C6 C7 H7B 109.8
P2 C7 H7B 109.8
H7A C7 H7B 108.2
C9 C8 C10 111.10(15)
C9 C8 P1 113.52(14)
C10 C8 P1 115.40(13)
C9 C8 H8 105.2
C10 C8 H8 105.2
P1 C8 H8 105.2
C8 C9 H9A 109.5
C8 C9 H9B 109.5
H9A C9 H9B 109.5
C8 C9 H9C 109.5
H9A C9 H9C 109.5
H9B C9 H9C 109.5
C8 C10 H10A 109.5
C8 C10 H10B 109.5
H10A C10 H10B 109.5
C8 C10 H10C 109.5
H10A C10 H10C 109.5
H10B C10 H10C 109.5
C13 C11 C12 110.08(18)
C13 C11 P1 110.85(13)
C12 C11 P1 110.91(13)
C13 C11 H11 108.3
C12 C11 H11 108.3
P1 C11 H11 108.3
C11 C12 H12A 109.5
C11 C12 H12B 109.5
H12A C12 H12B 109.5
C11 C12 H12C 109.5
H12A C12 H12C 109.5
H12B C12 H12C 109.5
C11 C13 H13A 109.5
C11 C13 H13B 109.5
H13A C13 H13B 109.5
C11 C13 H13C 109.5
H13A C13 H13C 109.5
H13B C13 H13C 109.5
C16 C14 C15 109.36(16)
C16 C14 P2 109.93(13)
C15 C14 P2 110.91(13)
C16 C14 H14 108.9
C15 C14 H14 108.9
P2 C14 H14 108.9
C14 C15 H15A 109.5
C14 C15 H15B 109.5
H15A C15 H15B 109.5
C14 C15 H15C 109.5
H15A C15 H15C 109.5
H15B C15 H15C 109.5
C14 C16 H16A 109.5
C14 C16 H16B 109.5
H16A C16 H16B 109.5
C14 C16 H16C 109.5
H16A C16 H16C 109.5
H16B C16 H16C 109.5
C19 C17 C18 111.25(17)
C19 C17 P2 113.85(13)
C18 C17 P2 113.40(14)
C19 C17 H17 105.8
C18 C17 H17 105.8
P2 C17 H17 105.8
C17 C18 H18A 109.5
C17 C18 H18B 109.5
H18A C18 H18B 109.5
C17 C18 H18C 109.5
H18A C18 H18C 109.5
H18B C18 H18C 109.5
C17 C19 H19A 109.5
C17 C19 H19B 109.5
H19A C19 H19B 109.5
C17 C19 H19C 109.5
H19A C19 H19C 109.5
H19B C19 H19C 109.5
O1 C20 Mn1 177.81(16)
O2 C21 Mn1 176.34(16)

loop_
_geom_bond_atom_site_label_1
_geom_bond_atom_site_label_2
_geom_bond_distance
Mn1 C20 1.7689(19)
Mn1 C21 1.796(2)
Mn1 N1 2.0983(14)
Mn1 P2 2.2264(5)
Mn1 P1 2.2373(5)
Mn1 H 1.58(3)
P1 C1 1.8458(18)
P1 C11 1.862(2)
P1 C8 1.8619(19)
P2 C7 1.8403(18)
P2 C14 1.8578(19)
P2 C17 1.858(2)
O1 C20 1.163(2)
O2 C21 1.163(3)
N1 C6 1.359(2)
N1 C2 1.360(2)
C1 C2 1.497(2)
C1 H1A 0.9900
C1 H1B 0.9900
C2 C3 1.390(2)
C3 C4 1.389(3)
C3 H3 0.9500
C4 C5 1.384(3)
C4 H4 0.9500
C5 C6 1.393(3)
C5 H5 0.9500
C6 C7 1.499(2)
C7 H7A 0.9900
C7 H7B 0.9900
C8 C9 1.522(3)
C8 C10 1.530(2)
C8 H8 1.0000
C9 H9A 0.9800
C9 H9B 0.9800
C9 H9C 0.9800
C10 H10A 0.9800
C10 H10B 0.9800
C10 H10C 0.9800
C11 C13 1.534(3)
C11 C12 1.534(3)
C11 H11 1.0000
C12 H12A 0.9800
C12 H12B 0.9800
C12 H12C 0.9800
C13 H13A 0.9800
C13 H13B 0.9800
C13 H13C 0.9800
C14 C16 1.531(3)
C14 C15 1.539(3)
C14 H14 1.0000
C15 H15A 0.9800
C15 H15B 0.9800
C15 H15C 0.9800
C16 H16A 0.9800
C16 H16B 0.9800
C16 H16C 0.9800
C17 C19 1.527(3)
C17 C18 1.531(3)
C17 H17 1.0000
C18 H18A 0.9800
C18 H18B 0.9800
C18 H18C 0.9800
C19 H19A 0.9800
C19 H19B 0.9800
C19 H19C 0.9800

loop_
_geom_torsion_atom_site_label_1
_geom_torsion_atom_site_label_2
_geom_torsion_atom_site_label_3
_geom_torsion_atom_site_label_4
_geom_torsion
C11 P1 C1 C2 -100.56(13)
C8 P1 C1 C2 150.45(12)
Mn1 P1 C1 C2 26.32(13)
C6 N1 C2 C3 3.4(3)
Mn1 N1 C2 C3 -177.19(13)
C6 N1 C2 C1 -173.59(15)
Mn1 N1 C2 C1 5.8(2)
P1 C1 C2 N1 -22.3(2)
P1 C1 C2 C3 160.64(14)
N1 C2 C3 C4 -3.5(3)
C1 C2 C3 C4 173.39(17)
C2 C3 C4 C5 0.0(3)
C3 C4 C5 C6 3.3(3)
C2 N1 C6 C5 0.1(3)
Mn1 N1 C6 C5 -179.30(13)
C2 N1 C6 C7 -178.34(16)
Mn1 N1 C6 C7 2.3(2)
C4 C5 C6 N1 -3.5(3)
C4 C5 C6 C7 174.87(17)
N1 C6 C7 P2 -25.94(19)
C5 C6 C7 P2 155.61(15)
C14 P2 C7 C6 -92.44(13)
C17 P2 C7 C6 158.39(13)
Mn1 P2 C7 C6 34.29(13)
C1 P1 C8 C9 -176.14(14)
C11 P1 C8 C9 77.19(15)
Mn1 P1 C8 C9 -66.08(15)
C1 P1 C8 C10 53.98(16)
C11 P1 C8 C10 -52.70(16)
Mn1 P1 C8 C10 164.04(12)
C1 P1 C11 C13 50.47(15)
C8 P1 C11 C13 155.24(13)
Mn1 P1 C11 C13 -62.21(15)
C1 P1 C11 C12 173.08(13)
C8 P1 C11 C12 -82.15(15)
Mn1 P1 C11 C12 60.40(15)
C7 P2 C14 C16 46.72(14)
C17 P2 C14 C16 152.68(13)
Mn1 P2 C14 C16 -64.95(14)
C7 P2 C14 C15 167.79(13)
C17 P2 C14 C15 -86.25(14)
Mn1 P2 C14 C15 56.12(15)
C7 P2 C17 C19 42.65(17)
C14 P2 C17 C19 -65.67(17)
Mn1 P2 C17 C19 151.36(13)
C7 P2 C17 C18 171.20(15)
C14 P2 C17 C18 62.87(16)
Mn1 P2 C17 C18 -80.09(16)
